data_7060550
loop_
_publ_author_name
'Zhang, Chunyang'
'Cheng, Zhijie'
'Tan, Pengfei'
'Lv, Wei'
'Cui, Huihui'
'Chen, Lei'
'Cai, Xingwei'
'Zhao, Yuyuan'
'Yuan, Aihua'

_publ_section_title
;
 Tuning the ligand field in seven-coordinate Dy(iii) complexes to perturb
 single-ion magnet behavior
;
_journal_issue 19
_journal_name_full 'New Journal of Chemistry'
_journal_page_first 8591
_journal_page_last 8596
_journal_paper_doi 10.1039/D1NJ00734C
_journal_volume 45
_journal_year 2021
_chemical_formula_sum 'C73 H50 Cl14 Dy2 N14 O18'
_chemical_formula_weight 2232.57
_space_group_crystal_system triclinic
_space_group_IT_number 2
_space_group_name_Hall '-P 1'
_space_group_name_H-M_alt 'P -1'
_atom_sites_solution_hydrogens geom
_audit_creation_method SHELXL-2016/6
_audit_update_record
;
2021-03-23 deposited with the CCDC.	2021-04-13 downloaded from the CCDC.
;
_cell_angle_alpha 90.549(2)
_cell_angle_beta 105.428(2)
_cell_angle_gamma 102.299(2)
_cell_formula_units_Z 2
_cell_length_a 14.1946(4)
_cell_length_b 14.7680(5)
_cell_length_c 22.1787(7)
_cell_measurement_reflns_used 6552
_cell_measurement_temperature 293(2)
_cell_measurement_theta_max 24.03
_cell_measurement_theta_min 2.41
_cell_volume 4368.0(2)
_computing_cell_refinement 'Bruker SMART'
_computing_data_collection 'Bruker SMART'
_computing_data_reduction 'Bruker SAINT'
_computing_molecular_graphics 'Bruker SHELXTL'
_computing_publication_material 'Bruker SHELXTL'
_computing_structure_refinement 'SHELXL-2016/6 (Sheldrick, 2016)'
_computing_structure_solution 'Bruker SHELXTL'
_diffrn_ambient_temperature 293(2)
_diffrn_measured_fraction_theta_full 0.996
_diffrn_measured_fraction_theta_max 0.996
_diffrn_measurement_device_type 'CCD area detector'
_diffrn_measurement_method 'phi and omega scans'
_diffrn_radiation_type MoK\a
_diffrn_radiation_wavelength 0.71073
_diffrn_reflns_av_R_equivalents 0.0415
_diffrn_reflns_av_unetI/netI 0.0720
_diffrn_reflns_Laue_measured_fraction_full 0.996
_diffrn_reflns_Laue_measured_fraction_max 0.996
_diffrn_reflns_limit_h_max 16
_diffrn_reflns_limit_h_min -16
_diffrn_reflns_limit_k_max 17
_diffrn_reflns_limit_k_min -17
_diffrn_reflns_limit_l_max 26
_diffrn_reflns_limit_l_min -26
_diffrn_reflns_number 31244
_diffrn_reflns_point_group_measured_fraction_full 0.996
_diffrn_reflns_point_group_measured_fraction_max 0.996
_diffrn_reflns_theta_full 25.020
_diffrn_reflns_theta_max 25.020
_diffrn_reflns_theta_min 2.093
_exptl_absorpt_coefficient_mu 2.199
_exptl_absorpt_correction_T_max 0.5583
_exptl_absorpt_correction_T_min 0.5051
_exptl_absorpt_correction_type multi-scan
_exptl_absorpt_process_details sadabs
_exptl_crystal_density_diffrn 1.697
_exptl_crystal_description block
_exptl_crystal_F_000 2200
_exptl_crystal_size_max 0.360
_exptl_crystal_size_mid 0.340
_exptl_crystal_size_min 0.300
_refine_diff_density_max 0.840
_refine_diff_density_min -0.772
_refine_diff_density_rms 0.100
_refine_ls_extinction_method none
_refine_ls_goodness_of_fit_ref 0.968
_refine_ls_hydrogen_treatment constr
_refine_ls_matrix_type full
_refine_ls_number_parameters 1114
_refine_ls_number_reflns 15373
_refine_ls_number_restraints 66
_refine_ls_restrained_S_all 0.984
_refine_ls_R_factor_all 0.0773
_refine_ls_R_factor_gt 0.0415
_refine_ls_shift/su_max 0.002
_refine_ls_shift/su_mean 0.000
_refine_ls_structure_factor_coef Fsqd
_refine_ls_weighting_details 'w=1/[\s^2^(Fo^2^)+(0.0447P)^2^] where P=(Fo^2^+2Fc^2^)/3'
_refine_ls_weighting_scheme calc
_refine_ls_wR_factor_gt 0.0865
_refine_ls_wR_factor_ref 0.0976
_reflns_Friedel_coverage 0.000
_reflns_number_gt 10518
_reflns_number_total 15373
_reflns_threshold_expression 'I > 2\s(I)'
_cod_data_source_file d1nj00734c2.cif
_cod_data_source_block '[Dy(TPA)(OPhCl2NO2)3]'
_cod_depositor_comments 'Adding full bibliography for 7060549--7060550.cif.'
_cod_database_code 7060550
_shelx_shelxl_version_number 2016/6
_shelx_space_group_comment
;
The symmetry employed for this shelxl refinement is uniquely defined
by the following loop, which should always be used as a source of
symmetry information in preference to the above space-group names.
They are only intended as comments.
;
_shelx_estimated_absorpt_t_min 0.505
_shelx_estimated_absorpt_t_max 0.558

loop_
_space_group_symop_operation_xyz
'x, y, z'
'-x, -y, -z'

loop_
_atom_site_label
_atom_site_type_symbol
_atom_site_fract_x
_atom_site_fract_y
_atom_site_fract_z
_atom_site_U_iso_or_equiv
_atom_site_adp_type
_atom_site_occupancy
_atom_site_site_symmetry_order
_atom_site_calc_flag
_atom_site_refinement_flags_posn
_atom_site_refinement_flags_adp
_atom_site_refinement_flags_occupancy
_atom_site_disorder_assembly
_atom_site_disorder_group
Dy1 Dy 0.04063(2) 0.28040(2) 0.37330(2) 0.03112(8) Uani 1 1 d . . . . .
Dy2 Dy 0.28757(2) 0.79620(2) 0.16580(2) 0.03823(9) Uani 1 1 d . . . . .
Cl1 Cl -0.14062(15) 0.01470(12) 0.29206(8) 0.0743(5) Uani 1 1 d . . . . .
Cl2 Cl 0.02872(16) 0.29722(13) 0.17638(9) 0.0806(6) Uani 1 1 d . . . . .
Cl3 Cl 0.32641(12) 0.44658(12) 0.54382(8) 0.0661(5) Uani 1 1 d . . . . .
Cl4 Cl 0.23133(13) 0.30908(12) 0.30478(8) 0.0652(5) Uani 1 1 d . . . . .
Cl5 Cl 0.13336(12) 0.07024(12) 0.29775(8) 0.0623(5) Uani 1 1 d . . . . .
Cl6 Cl 0.25265(13) 0.19867(12) 0.53906(8) 0.0644(5) Uani 1 1 d . . . . .
Cl7 Cl 0.38104(13) 1.02162(12) 0.06040(8) 0.0647(5) Uani 1 1 d . . . . .
Cl8 Cl 0.18000(15) 0.67241(13) -0.02399(9) 0.0799(6) Uani 1 1 d . . . . .
Cl9 Cl 0.51651(13) 0.80710(13) 0.06896(9) 0.0714(5) Uani 1 1 d . . . . .
Cl10 Cl 0.55296(17) 0.8240(2) 0.31689(10) 0.1098(8) Uani 1 1 d . . . . .
Cl11 Cl 0.35220(14) 0.61942(13) 0.10234(8) 0.0686(5) Uani 1 1 d . . . . .
Cl12 Cl 0.37159(14) 0.60298(14) 0.34685(8) 0.0743(5) Uani 1 1 d . . . . .
Cl13 Cl 0.4617(4) 0.2750(4) 0.1052(2) 0.178(2) Uani 0.7 1 d D U P . .
Cl14 Cl 0.2684(5) 0.3180(5) 0.0892(3) 0.233(3) Uani 0.7 1 d D U P . .
Cl15 Cl 0.500000 0.500000 0.000000 0.216(4) Uani 0.6 2 d DS U P . .
Cl16 Cl 0.6982(8) 0.5419(9) 0.0819(5) 0.176(4) Uani 0.3 1 d D U P . .
N1 N -0.1306(5) -0.0259(5) 0.0646(3) 0.0677(17) Uani 1 1 d . . . . .
N2 N 0.5794(4) 0.3248(4) 0.4562(4) 0.0682(17) Uani 1 1 d . . . . .
N3 N 0.4838(4) 0.0653(4) 0.4377(3) 0.0594(16) Uani 1 1 d . . . . .
N4 N -0.1335(3) 0.3179(3) 0.3478(2) 0.0345(11) Uani 1 1 d . . . . .
N5 N 0.0259(3) 0.4239(3) 0.3134(2) 0.0380(11) Uani 1 1 d . . . . .
N6 N -0.0828(3) 0.1701(3) 0.4177(2) 0.0375(11) Uani 1 1 d . . . . .
N7 N 0.0080(3) 0.3563(3) 0.4647(2) 0.0389(11) Uani 1 1 d . . . . .
N8 N 0.3463(4) 0.8944(6) -0.1610(3) 0.0729(18) Uani 1 1 d . . . . .
N9 N 0.8190(5) 0.7333(5) 0.2279(5) 0.098(3) Uani 1 1 d . . . . .
N10 N 0.6060(8) 0.4695(8) 0.2524(6) 0.165(4) Uani 1 1 d . U . . .
N11 N 0.1319(3) 0.8682(3) 0.1456(2) 0.0416(12) Uani 1 1 d . . . . .
N12 N 0.3316(4) 0.9676(3) 0.1975(2) 0.0468(12) Uani 1 1 d . . . . .
N13 N 0.2331(4) 0.8188(3) 0.2624(2) 0.0489(13) Uani 1 1 d . . . . .
N14 N 0.1199(3) 0.6827(3) 0.1195(2) 0.0441(12) Uani 1 1 d . . . . .
O1 O -0.0329(3) 0.2062(3) 0.28076(18) 0.0453(10) Uani 1 1 d . . . . .
O2 O -0.1753(4) -0.1062(4) 0.0655(2) 0.0906(17) Uani 1 1 d . . . . .
O3 O -0.1065(4) 0.0036(4) 0.0196(2) 0.0941(18) Uani 1 1 d . . . . .
O4 O 0.1917(3) 0.3753(3) 0.41714(19) 0.0475(10) Uani 1 1 d . . . . .
O5 O 0.6020(4) 0.2932(4) 0.4132(3) 0.099(2) Uani 1 1 d . . . . .
O6 O 0.6342(4) 0.3389(4) 0.5097(3) 0.0913(18) Uani 1 1 d . . . . .
O7 O 0.1227(3) 0.1708(2) 0.40944(18) 0.0437(10) Uani 1 1 d . . . . .
O8 O 0.4928(4) 0.0175(4) 0.3946(3) 0.0912(18) Uani 1 1 d . . . . .
O9 O 0.5510(3) 0.0945(3) 0.4854(3) 0.0747(15) Uani 1 1 d . . . . .
O10 O 0.2666(3) 0.8323(3) 0.06817(18) 0.0463(10) Uani 1 1 d . . . . .
O11 O 0.3264(4) 0.8270(5) -0.1989(3) 0.106(2) Uani 1 1 d . . . . .
O12 O 0.3815(4) 0.9731(4) -0.1716(2) 0.0905(18) Uani 1 1 d . . . . .
O13 O 0.4505(3) 0.8266(3) 0.1840(2) 0.0611(12) Uani 1 1 d . . . . .
O14 O 0.8641(5) 0.7240(5) 0.2821(4) 0.142(3) Uani 1 1 d . . . . .
O15 O 0.8518(5) 0.7235(5) 0.1845(4) 0.132(3) Uani 1 1 d . . . . .
O16 O 0.3100(3) 0.6678(3) 0.21861(19) 0.0523(11) Uani 1 1 d . . . . .
O17 O 0.6450(7) 0.4631(8) 0.2099(5) 0.201(4) Uani 1 1 d . U . . .
O18 O 0.6328(8) 0.4370(9) 0.3024(5) 0.243(5) Uani 1 1 d . U . . .
C1 C -0.0560(4) 0.1517(4) 0.2308(3) 0.0441(15) Uani 1 1 d . . . . .
C2 C -0.1074(4) 0.0583(4) 0.2267(3) 0.0472(15) Uani 1 1 d . . . . .
C3 C -0.1326(4) 0.0007(4) 0.1732(3) 0.0509(16) Uani 1 1 d . . . . .
H3 H -0.167638 -0.060413 0.172177 0.061 Uiso 1 1 calc R U . . .
C4 C -0.1056(5) 0.0343(5) 0.1212(3) 0.0486(16) Uani 1 1 d . . . . .
C5 C -0.0558(5) 0.1243(5) 0.1216(3) 0.0534(16) Uani 1 1 d . . . . .
H5 H -0.037801 0.146453 0.086205 0.064 Uiso 1 1 calc R U . . .
C6 C -0.0327(4) 0.1813(4) 0.1750(3) 0.0485(15) Uani 1 1 d . . . . .
C7 C 0.2843(4) 0.3706(4) 0.4254(3) 0.0427(15) Uani 1 1 d . . . . .
C8 C 0.3582(4) 0.3975(4) 0.4829(3) 0.0444(15) Uani 1 1 d . . . . .
C9 C 0.4538(4) 0.3830(4) 0.4936(3) 0.0510(16) Uani 1 1 d . . . . .
H9 H 0.499616 0.398271 0.532887 0.061 Uiso 1 1 calc R U . . .
C10 C 0.4802(4) 0.3452(4) 0.4448(3) 0.0495(16) Uani 1 1 d . . . . .
C11 C 0.4134(5) 0.3237(4) 0.3859(3) 0.0495(16) Uani 1 1 d . . . . .
H11 H 0.432593 0.300543 0.352931 0.059 Uiso 1 1 calc R U . . .
C12 C 0.3187(4) 0.3372(4) 0.3772(3) 0.0444(15) Uani 1 1 d . . . . .
C13 C 0.2038(4) 0.1410(4) 0.4163(3) 0.0378(14) Uani 1 1 d . . . . .
C14 C 0.2253(4) 0.0943(4) 0.3680(3) 0.0400(14) Uani 1 1 d . . . . .
C15 C 0.3148(4) 0.0679(4) 0.3748(3) 0.0468(15) Uani 1 1 d . . . . .
H15 H 0.326372 0.036991 0.341650 0.056 Uiso 1 1 calc R U . . .
C16 C 0.3865(4) 0.0882(4) 0.4314(3) 0.0445(15) Uani 1 1 d . . . . .
C17 C 0.3702(4) 0.1298(4) 0.4816(3) 0.0482(16) Uani 1 1 d . . . . .
H17 H 0.419335 0.141958 0.519802 0.058 Uiso 1 1 calc R U . . .
C18 C 0.2784(4) 0.1538(4) 0.4746(3) 0.0430(14) Uani 1 1 d . . . . .
C19 C -0.1521(4) 0.3569(4) 0.2855(3) 0.0445(15) Uani 1 1 d . . . . .
H19A H -0.212586 0.380708 0.277604 0.053 Uiso 1 1 calc R U . . .
H19B H -0.162898 0.307767 0.253383 0.053 Uiso 1 1 calc R U . . .
C20 C -0.0667(4) 0.4330(4) 0.2812(3) 0.0431(14) Uani 1 1 d . . . . .
C21 C -0.0794(5) 0.5091(5) 0.2466(3) 0.0593(18) Uani 1 1 d . . . . .
H21 H -0.143726 0.515589 0.226460 0.071 Uiso 1 1 calc R U . . .
C22 C 0.0011(5) 0.5744(5) 0.2417(3) 0.0619(19) Uani 1 1 d . . . . .
H22 H -0.007302 0.624960 0.217799 0.074 Uiso 1 1 calc R U . . .
C23 C 0.0943(5) 0.5638(4) 0.2727(3) 0.0542(17) Uani 1 1 d . . . . .
H23 H 0.150646 0.607189 0.269769 0.065 Uiso 1 1 calc R U . . .
C24 C 0.1051(4) 0.4893(4) 0.3082(3) 0.0431(14) Uani 1 1 d . . . . .
H24 H 0.169365 0.483663 0.329394 0.052 Uiso 1 1 calc R U . . .
C25 C -0.2088(4) 0.2307(4) 0.3445(3) 0.0446(15) Uani 1 1 d . . . . .
H25A H -0.217837 0.194940 0.305677 0.054 Uiso 1 1 calc R U . . .
H25B H -0.272487 0.245414 0.343852 0.054 Uiso 1 1 calc R U . . .
C26 C -0.1799(4) 0.1737(4) 0.3978(3) 0.0413(14) Uani 1 1 d . . . . .
C27 C -0.2496(5) 0.1244(4) 0.4253(3) 0.0579(18) Uani 1 1 d . . . . .
H27 H -0.316249 0.128891 0.411960 0.069 Uiso 1 1 calc R U . . .
C28 C -0.2200(6) 0.0690(5) 0.4723(4) 0.075(2) Uani 1 1 d . . . . .
H28 H -0.266467 0.034560 0.490618 0.090 Uiso 1 1 calc R U . . .
C29 C -0.1204(6) 0.0646(4) 0.4923(4) 0.067(2) Uani 1 1 d . . . . .
H29 H -0.098408 0.027466 0.524348 0.081 Uiso 1 1 calc R U . . .
C30 C -0.0554(5) 0.1162(4) 0.4637(3) 0.0472(16) Uani 1 1 d . . . . .
H30 H 0.011820 0.113458 0.477042 0.057 Uiso 1 1 calc R U . . .
C31 C -0.1394(4) 0.3861(4) 0.3948(3) 0.0470(15) Uani 1 1 d . . . . .
H31A H -0.209184 0.379922 0.394035 0.056 Uiso 1 1 calc R U . . .
H31B H -0.115407 0.448115 0.383043 0.056 Uiso 1 1 calc R U . . .
C32 C -0.0813(4) 0.3764(4) 0.4595(3) 0.0406(14) Uani 1 1 d . . . . .
C33 C -0.1158(5) 0.3890(4) 0.5104(3) 0.0551(17) Uani 1 1 d . . . . .
H33 H -0.178419 0.402321 0.505613 0.066 Uiso 1 1 calc R U . . .
C34 C -0.0549(6) 0.3814(5) 0.5688(4) 0.071(2) Uani 1 1 d . . . . .
H34 H -0.075802 0.391285 0.604158 0.085 Uiso 1 1 calc R U . . .
C35 C 0.0352(6) 0.3596(4) 0.5755(3) 0.0625(19) Uani 1 1 d . . . . .
H35 H 0.075134 0.351824 0.614970 0.075 Uiso 1 1 calc R U . . .
C36 C 0.0661(5) 0.3492(4) 0.5226(3) 0.0501(16) Uani 1 1 d . . . . .
H36 H 0.129031 0.336956 0.526951 0.060 Uiso 1 1 calc R U . . .
C37 C 0.2851(4) 0.8462(4) 0.0148(3) 0.0411(14) Uani 1 1 d . . . . .
C38 C 0.3378(4) 0.9324(4) 0.0017(3) 0.0447(15) Uani 1 1 d . . . . .
C39 C 0.3580(4) 0.9476(4) -0.0551(3) 0.0491(16) Uani 1 1 d . . . . .
H39 H 0.393224 1.005328 -0.062227 0.059 Uiso 1 1 calc R U . . .
C40 C 0.3255(4) 0.8765(5) -0.1012(3) 0.0529(17) Uani 1 1 d . . . . .
C41 C 0.2721(4) 0.7925(5) -0.0918(3) 0.0517(16) Uani 1 1 d . . . . .
H41 H 0.250109 0.744752 -0.123380 0.062 Uiso 1 1 calc R U . . .
C42 C 0.2511(4) 0.7787(4) -0.0352(3) 0.0490(16) Uani 1 1 d . . . . .
C43 C 0.5380(4) 0.8073(4) 0.1937(3) 0.0532(17) Uani 1 1 d . . . . .
C44 C 0.5809(4) 0.7932(4) 0.1446(3) 0.0534(17) Uani 1 1 d . . . . .
C45 C 0.6711(5) 0.7682(4) 0.1551(4) 0.0619(19) Uani 1 1 d . . . . .
H45 H 0.696898 0.758196 0.121794 0.074 Uiso 1 1 calc R U . . .
C46 C 0.7232(5) 0.7580(5) 0.2157(4) 0.071(2) Uani 1 1 d . . . . .
C47 C 0.6881(5) 0.7751(5) 0.2660(4) 0.072(2) Uani 1 1 d . . . . .
H47 H 0.725143 0.770183 0.306812 0.086 Uiso 1 1 calc R U . . .
C48 C 0.5972(5) 0.7995(5) 0.2544(3) 0.0658(19) Uani 1 1 d . . . . .
C49 C 0.3743(4) 0.6159(4) 0.2257(3) 0.0502(16) Uani 1 1 d . . . . .
C50 C 0.4080(5) 0.5887(4) 0.1759(3) 0.0548(17) Uani 1 1 d . . . . .
C51 C 0.4847(6) 0.5424(6) 0.1839(4) 0.087(3) Uani 1 1 d . . . . .
H51 H 0.509017 0.529864 0.150439 0.105 Uiso 1 1 calc R U . . .
C52 C 0.5242(6) 0.5152(7) 0.2426(4) 0.098(3) Uani 1 1 d . . . . .
C53 C 0.4891(6) 0.5318(6) 0.2917(4) 0.085(3) Uani 1 1 d . . . . .
H53 H 0.514823 0.510216 0.330584 0.103 Uiso 1 1 calc R U . . .
C54 C 0.4147(5) 0.5810(5) 0.2836(3) 0.0582(18) Uani 1 1 d . . . . .
C55 C 0.1637(5) 0.9686(4) 0.1363(3) 0.0587(18) Uani 1 1 d . . . . .
H55A H 0.112251 0.999659 0.141366 0.070 Uiso 1 1 calc R U . . .
H55B H 0.168134 0.974784 0.093616 0.070 Uiso 1 1 calc R U . . .
C56 C 0.2614(5) 1.0170(4) 0.1799(3) 0.0501(16) Uani 1 1 d . . . . .
C57 C 0.2821(6) 1.1112(5) 0.1953(3) 0.066(2) Uani 1 1 d . . . . .
H57 H 0.231910 1.143975 0.182480 0.079 Uiso 1 1 calc R U . . .
C58 C 0.3747(7) 1.1560(5) 0.2289(4) 0.082(2) Uani 1 1 d . . . . .
H58 H 0.388360 1.219366 0.239693 0.098 Uiso 1 1 calc R U . . .
C59 C 0.4483(6) 1.1075(5) 0.2469(3) 0.074(2) Uani 1 1 d . . . . .
H59 H 0.513045 1.136978 0.269480 0.089 Uiso 1 1 calc R U . . .
C60 C 0.4234(5) 1.0126(5) 0.2305(3) 0.0614(18) Uani 1 1 d . . . . .
H60 H 0.472766 0.978822 0.243012 0.074 Uiso 1 1 calc R U . . .
C61 C 0.0800(5) 0.8533(4) 0.1959(3) 0.0574(18) Uani 1 1 d . . . . .
H61A H 0.024704 0.799461 0.183042 0.069 Uiso 1 1 calc R U . . .
H61B H 0.051834 0.906654 0.200041 0.069 Uiso 1 1 calc R U . . .
C62 C 0.1452(5) 0.8390(4) 0.2593(3) 0.0497(16) Uani 1 1 d . . . . .
C63 C 0.1096(6) 0.8410(5) 0.3120(4) 0.065(2) Uani 1 1 d . . . . .
H63 H 0.046464 0.852441 0.308464 0.078 Uiso 1 1 calc R U . . .
C64 C 0.1680(7) 0.8260(5) 0.3686(4) 0.083(2) Uani 1 1 d . . . . .
H64 H 0.145333 0.826759 0.404237 0.099 Uiso 1 1 calc R U . . .
C65 C 0.2601(7) 0.8097(5) 0.3725(3) 0.079(2) Uani 1 1 d . . . . .
H65 H 0.302070 0.801551 0.411115 0.095 Uiso 1 1 calc R U . . .
C66 C 0.2909(5) 0.8054(4) 0.3191(3) 0.0589(18) Uani 1 1 d . . . . .
H66 H 0.353462 0.792879 0.322066 0.071 Uiso 1 1 calc R U . . .
C67 C 0.0613(4) 0.8216(4) 0.0870(3) 0.0534(17) Uani 1 1 d . . . . .
H67A H 0.087982 0.840878 0.052000 0.064 Uiso 1 1 calc R U . . .
H67B H -0.001906 0.840389 0.080712 0.064 Uiso 1 1 calc R U . . .
C68 C 0.0431(5) 0.7177(4) 0.0881(3) 0.0485(16) Uani 1 1 d . . . . .
C69 C -0.0479(5) 0.6617(5) 0.0563(4) 0.078(2) Uani 1 1 d . . . . .
H69 H -0.101159 0.687196 0.035491 0.094 Uiso 1 1 calc R U . . .
C70 C -0.0578(7) 0.5670(6) 0.0561(4) 0.096(3) Uani 1 1 d . . . . .
H70 H -0.117952 0.527870 0.034017 0.115 Uiso 1 1 calc R U . . .
C71 C 0.0187(6) 0.5303(5) 0.0875(4) 0.077(2) Uani 1 1 d . . . . .
H71 H 0.012205 0.466336 0.088007 0.093 Uiso 1 1 calc R U . . .
C72 C 0.1062(5) 0.5903(4) 0.1187(3) 0.0533(17) Uani 1 1 d . . . . .
H72 H 0.159231 0.565350 0.140661 0.064 Uiso 1 1 calc R U . . .
C73 C 0.3378(8) 0.2618(10) 0.0563(6) 0.169(7) Uani 0.7 1 d D U P . .
H73A H 0.340163 0.286321 0.016223 0.203 Uiso 0.7 1 calc R U P . .
H73B H 0.305782 0.196253 0.048865 0.203 Uiso 0.7 1 calc R U P . .
C74 C 0.5965(11) 0.4547(12) 0.0461(10) 0.174(8) Uani 0.3 1 d D U P . .
H74A H 0.572892 0.419001 0.077758 0.208 Uiso 0.3 1 calc R U P . .
H74B H 0.616398 0.413201 0.020099 0.208 Uiso 0.3 1 calc R U P . .

loop_
_atom_site_aniso_label
_atom_site_aniso_U_11
_atom_site_aniso_U_22
_atom_site_aniso_U_33
_atom_site_aniso_U_23
_atom_site_aniso_U_13
_atom_site_aniso_U_12
Dy1 0.02293(14) 0.03744(16) 0.03458(16) 0.00354(12) 0.00865(11) 0.00913(11)
Dy2 0.03219(16) 0.04756(18) 0.03750(17) 0.00723(13) 0.00911(13) 0.01485(13)
Cl1 0.0928(14) 0.0658(12) 0.0593(11) -0.0011(9) 0.0312(10) -0.0056(10)
Cl2 0.1019(15) 0.0688(12) 0.0588(12) 0.0118(10) 0.0178(11) -0.0022(11)
Cl3 0.0486(10) 0.0743(12) 0.0681(12) -0.0162(9) 0.0084(9) 0.0085(9)
Cl4 0.0636(11) 0.0703(11) 0.0564(11) -0.0030(9) 0.0031(9) 0.0207(9)
Cl5 0.0525(10) 0.0688(11) 0.0638(11) -0.0103(9) 0.0044(9) 0.0245(9)
Cl6 0.0723(12) 0.0810(12) 0.0498(10) 0.0089(9) 0.0187(9) 0.0356(10)
Cl7 0.0715(12) 0.0601(11) 0.0583(11) -0.0055(9) 0.0228(9) -0.0004(9)
Cl8 0.0918(15) 0.0642(12) 0.0615(12) 0.0051(10) 0.0092(11) -0.0155(10)
Cl9 0.0554(11) 0.0916(14) 0.0725(12) 0.0235(11) 0.0204(9) 0.0237(10)
Cl10 0.0789(15) 0.184(2) 0.0646(13) -0.0037(15) 0.0076(11) 0.0402(16)
Cl11 0.0781(13) 0.0831(13) 0.0530(11) 0.0154(9) 0.0198(9) 0.0337(10)
Cl12 0.0710(12) 0.1065(15) 0.0560(11) 0.0293(11) 0.0187(9) 0.0401(11)
Cl13 0.216(6) 0.166(4) 0.136(4) 0.012(3) 0.026(4) 0.037(4)
Cl14 0.267(7) 0.224(6) 0.193(6) 0.041(5) -0.028(5) 0.132(6)
Cl15 0.196(9) 0.319(12) 0.185(9) 0.034(8) 0.110(7) 0.097(8)
Cl16 0.163(10) 0.227(12) 0.159(10) 0.006(9) 0.081(8) 0.043(9)
N1 0.072(4) 0.075(5) 0.057(4) -0.010(4) 0.005(3) 0.033(4)
N2 0.041(4) 0.071(4) 0.098(5) 0.029(4) 0.020(4) 0.021(3)
N3 0.041(4) 0.064(4) 0.083(5) 0.035(4) 0.024(4) 0.024(3)
N4 0.026(2) 0.040(3) 0.039(3) 0.006(2) 0.011(2) 0.008(2)
N5 0.035(3) 0.044(3) 0.038(3) 0.007(2) 0.009(2) 0.016(2)
N6 0.029(3) 0.039(3) 0.047(3) 0.005(2) 0.014(2) 0.010(2)
N7 0.035(3) 0.041(3) 0.044(3) -0.001(2) 0.015(2) 0.010(2)
N8 0.048(4) 0.115(6) 0.049(4) 0.001(4) 0.011(3) 0.005(4)
N9 0.046(4) 0.104(6) 0.153(8) 0.044(6) 0.027(5) 0.036(4)
N10 0.163(7) 0.227(8) 0.155(8) 0.044(7) 0.043(6) 0.150(7)
N11 0.035(3) 0.046(3) 0.045(3) 0.004(2) 0.008(2) 0.014(2)
N12 0.045(3) 0.052(3) 0.040(3) -0.004(2) 0.010(3) 0.007(3)
N13 0.048(3) 0.055(3) 0.054(3) 0.009(3) 0.023(3) 0.020(3)
N14 0.035(3) 0.053(3) 0.047(3) 0.007(3) 0.009(2) 0.016(3)
O1 0.045(2) 0.049(2) 0.038(2) -0.002(2) 0.0044(19) 0.011(2)
O2 0.109(5) 0.087(4) 0.069(4) -0.025(3) 0.008(3) 0.029(4)
O3 0.117(5) 0.120(5) 0.048(3) -0.013(3) 0.020(3) 0.036(4)
O4 0.024(2) 0.051(2) 0.065(3) 0.003(2) 0.009(2) 0.0062(18)
O5 0.073(4) 0.121(5) 0.137(5) 0.030(4) 0.060(4) 0.055(3)
O6 0.046(3) 0.130(5) 0.105(5) 0.032(4) 0.013(3) 0.042(3)
O7 0.034(2) 0.049(2) 0.054(3) 0.008(2) 0.0113(19) 0.0230(19)
O8 0.064(3) 0.130(5) 0.104(5) 0.017(4) 0.035(3) 0.058(3)
O9 0.038(3) 0.091(4) 0.097(4) 0.028(3) 0.015(3) 0.023(3)
O10 0.042(2) 0.053(2) 0.044(2) 0.013(2) 0.012(2) 0.011(2)
O11 0.104(5) 0.148(6) 0.050(3) -0.018(4) 0.024(3) -0.008(4)
O12 0.085(4) 0.118(5) 0.064(3) 0.020(3) 0.030(3) -0.002(4)
O13 0.033(2) 0.079(3) 0.070(3) -0.002(2) 0.007(2) 0.018(2)
O14 0.069(4) 0.183(7) 0.169(7) 0.049(6) -0.009(5) 0.071(5)
O15 0.071(4) 0.170(7) 0.193(8) 0.070(6) 0.063(5) 0.070(4)
O16 0.052(3) 0.060(3) 0.055(3) 0.015(2) 0.016(2) 0.030(2)
O17 0.175(7) 0.329(11) 0.173(8) 0.039(7) 0.069(6) 0.188(8)
O18 0.247(9) 0.385(13) 0.201(9) 0.106(9) 0.078(8) 0.270(10)
C1 0.033(3) 0.058(4) 0.040(4) -0.002(3) 0.003(3) 0.017(3)
C2 0.046(4) 0.053(4) 0.038(4) 0.001(3) 0.005(3) 0.009(3)
C3 0.040(4) 0.049(4) 0.058(4) -0.003(3) 0.001(3) 0.014(3)
C4 0.050(4) 0.063(4) 0.035(4) -0.005(3) 0.002(3) 0.029(3)
C5 0.053(4) 0.070(5) 0.040(4) 0.004(3) 0.008(3) 0.026(4)
C6 0.040(4) 0.059(4) 0.045(4) 0.008(3) 0.006(3) 0.013(3)
C7 0.028(3) 0.035(3) 0.059(4) 0.009(3) 0.009(3) 0.001(3)
C8 0.030(3) 0.041(3) 0.057(4) 0.002(3) 0.007(3) 0.003(3)
C9 0.029(3) 0.051(4) 0.063(4) 0.007(3) 0.000(3) 0.004(3)
C10 0.026(3) 0.044(4) 0.082(5) 0.017(4) 0.019(3) 0.009(3)
C11 0.045(4) 0.042(4) 0.069(5) 0.010(3) 0.025(4) 0.013(3)
C12 0.041(4) 0.040(3) 0.048(4) 0.005(3) 0.009(3) 0.006(3)
C13 0.032(3) 0.033(3) 0.052(4) 0.013(3) 0.013(3) 0.012(3)
C14 0.038(3) 0.035(3) 0.050(4) 0.006(3) 0.013(3) 0.013(3)
C15 0.042(4) 0.042(4) 0.067(4) 0.012(3) 0.026(3) 0.019(3)
C16 0.031(3) 0.045(4) 0.064(4) 0.018(3) 0.018(3) 0.015(3)
C17 0.033(3) 0.047(4) 0.063(4) 0.018(3) 0.008(3) 0.010(3)
C18 0.041(3) 0.045(4) 0.048(4) 0.012(3) 0.015(3) 0.016(3)
C19 0.026(3) 0.060(4) 0.047(4) 0.013(3) 0.003(3) 0.016(3)
C20 0.040(4) 0.049(4) 0.044(4) 0.009(3) 0.014(3) 0.013(3)
C21 0.054(4) 0.071(5) 0.065(5) 0.031(4) 0.020(4) 0.034(4)
C22 0.062(5) 0.064(5) 0.073(5) 0.038(4) 0.033(4) 0.025(4)
C23 0.062(5) 0.049(4) 0.062(4) 0.017(3) 0.033(4) 0.014(3)
C24 0.040(3) 0.043(4) 0.052(4) 0.009(3) 0.021(3) 0.010(3)
C25 0.024(3) 0.054(4) 0.055(4) 0.006(3) 0.015(3) 0.002(3)
C26 0.035(3) 0.037(3) 0.054(4) 0.001(3) 0.018(3) 0.004(3)
C27 0.043(4) 0.048(4) 0.096(5) 0.024(4) 0.039(4) 0.014(3)
C28 0.070(5) 0.059(5) 0.116(7) 0.031(5) 0.057(5) 0.017(4)
C29 0.080(5) 0.050(4) 0.095(6) 0.032(4) 0.053(5) 0.028(4)
C30 0.048(4) 0.044(4) 0.062(4) 0.013(3) 0.030(3) 0.017(3)
C31 0.034(3) 0.055(4) 0.059(4) 0.006(3) 0.019(3) 0.018(3)
C32 0.036(3) 0.039(3) 0.051(4) 0.002(3) 0.018(3) 0.007(3)
C33 0.045(4) 0.059(4) 0.068(5) -0.006(4) 0.028(4) 0.010(3)
C34 0.093(6) 0.074(5) 0.061(5) -0.007(4) 0.047(5) 0.019(5)
C35 0.083(5) 0.057(4) 0.044(4) -0.003(3) 0.013(4) 0.015(4)
C36 0.051(4) 0.049(4) 0.047(4) -0.006(3) 0.008(3) 0.011(3)
C37 0.036(3) 0.053(4) 0.033(3) 0.013(3) 0.006(3) 0.013(3)
C38 0.035(3) 0.054(4) 0.041(4) 0.004(3) 0.004(3) 0.010(3)
C39 0.038(4) 0.060(4) 0.045(4) 0.009(3) 0.010(3) 0.004(3)
C40 0.037(4) 0.085(5) 0.033(4) 0.008(4) 0.006(3) 0.010(4)
C41 0.041(4) 0.068(5) 0.039(4) -0.008(3) 0.000(3) 0.012(3)
C42 0.041(4) 0.054(4) 0.044(4) 0.005(3) 0.003(3) 0.004(3)
C43 0.034(4) 0.051(4) 0.075(5) 0.010(4) 0.013(3) 0.014(3)
C44 0.030(3) 0.053(4) 0.075(5) 0.020(4) 0.010(3) 0.010(3)
C45 0.035(4) 0.066(5) 0.091(6) 0.026(4) 0.024(4) 0.017(3)
C46 0.031(4) 0.071(5) 0.112(7) 0.028(5) 0.016(4) 0.018(4)
C47 0.042(4) 0.081(5) 0.081(6) 0.026(5) -0.007(4) 0.018(4)
C48 0.044(4) 0.082(5) 0.063(5) 0.006(4) 0.001(4) 0.013(4)
C49 0.039(4) 0.058(4) 0.055(4) 0.014(3) 0.011(3) 0.018(3)
C50 0.051(4) 0.058(4) 0.061(4) 0.010(3) 0.012(3) 0.029(3)
C51 0.089(6) 0.112(7) 0.088(6) 0.029(5) 0.036(5) 0.063(5)
C52 0.093(6) 0.144(8) 0.097(7) 0.039(6) 0.039(5) 0.094(6)
C53 0.080(6) 0.113(7) 0.083(6) 0.038(5) 0.022(5) 0.064(5)
C54 0.051(4) 0.076(5) 0.055(4) 0.019(4) 0.017(3) 0.027(4)
C55 0.055(4) 0.048(4) 0.078(5) 0.014(4) 0.019(4) 0.022(3)
C56 0.054(4) 0.050(4) 0.053(4) 0.009(3) 0.026(3) 0.012(3)
C57 0.078(5) 0.053(5) 0.077(5) -0.001(4) 0.039(5) 0.017(4)
C58 0.097(7) 0.055(5) 0.091(6) -0.017(4) 0.032(6) 0.004(5)
C59 0.075(6) 0.065(5) 0.067(5) -0.013(4) 0.023(4) -0.020(4)
C60 0.057(5) 0.076(5) 0.045(4) -0.007(4) 0.012(4) 0.005(4)
C61 0.047(4) 0.056(4) 0.076(5) -0.003(4) 0.029(4) 0.010(3)
C62 0.051(4) 0.039(4) 0.063(4) 0.005(3) 0.025(4) 0.008(3)
C63 0.072(5) 0.064(5) 0.074(5) 0.004(4) 0.043(4) 0.018(4)
C64 0.117(7) 0.083(6) 0.069(6) 0.014(5) 0.054(6) 0.031(5)
C65 0.112(7) 0.088(6) 0.038(4) 0.010(4) 0.017(4) 0.030(5)
C66 0.069(5) 0.070(5) 0.038(4) 0.009(4) 0.010(3) 0.023(4)
C67 0.036(4) 0.061(4) 0.062(4) 0.009(4) 0.002(3) 0.019(3)
C68 0.046(4) 0.051(4) 0.052(4) 0.002(3) 0.020(3) 0.010(3)
C69 0.046(4) 0.075(6) 0.093(6) -0.007(5) -0.008(4) 0.005(4)
C70 0.076(6) 0.073(6) 0.107(7) -0.022(5) 0.001(6) -0.016(5)
C71 0.073(6) 0.052(5) 0.094(6) 0.004(4) 0.011(5) 0.003(4)
C72 0.060(4) 0.047(4) 0.054(4) 0.006(3) 0.020(4) 0.011(3)
C73 0.265(18) 0.123(12) 0.106(12) -0.043(9) -0.001(13) 0.082(13)
C74 0.170(15) 0.277(18) 0.136(15) 0.003(15) 0.133(12) 0.069(15)

loop_
_atom_type_symbol
_atom_type_description
_atom_type_scat_dispersion_real
_atom_type_scat_dispersion_imag
_atom_type_scat_source
C C 0.0033 0.0016 'International Tables Vol C Tables 4.2.6.8 and 6.1.1.4'
H H 0.0000 0.0000 'International Tables Vol C Tables 4.2.6.8 and 6.1.1.4'
O O 0.0106 0.0060 'International Tables Vol C Tables 4.2.6.8 and 6.1.1.4'
N N 0.0061 0.0033 'International Tables Vol C Tables 4.2.6.8 and 6.1.1.4'
Cl Cl 0.1484 0.1585 'International Tables Vol C Tables 4.2.6.8 and 6.1.1.4'
Dy Dy -0.1892 4.4098 'International Tables Vol C Tables 4.2.6.8 and 6.1.1.4'

loop_
_geom_angle_atom_site_label_1
_geom_angle_atom_site_label_2
_geom_angle_atom_site_label_3
_geom_angle
_geom_angle_site_symmetry_1
_geom_angle_site_symmetry_3
_geom_angle_publ_flag
O1 Dy1 O7 93.98(14) . . ?
O1 Dy1 O4 134.51(14) . . ?
O7 Dy1 O4 82.61(13) . . ?
O1 Dy1 N7 143.34(14) . . ?
O7 Dy1 N7 107.51(14) . . ?
O4 Dy1 N7 78.77(14) . . ?
O1 Dy1 N5 83.90(14) . . ?
O7 Dy1 N5 150.91(13) . . ?
O4 Dy1 N5 78.53(14) . . ?
N7 Dy1 N5 90.37(14) . . ?
O1 Dy1 N6 88.83(14) . . ?
O7 Dy1 N6 76.86(13) . . ?
O4 Dy1 N6 133.28(14) . . ?
N7 Dy1 N6 68.47(14) . . ?
N5 Dy1 N6 131.91(14) . . ?
O1 Dy1 N4 77.96(14) . . ?
O7 Dy1 N4 142.49(13) . . ?
O4 Dy1 N4 128.78(13) . . ?
N7 Dy1 N4 66.83(14) . . ?
N5 Dy1 N4 65.48(13) . . ?
N6 Dy1 N4 66.50(13) . . ?
O13 Dy2 O10 92.22(15) . . ?
O13 Dy2 O16 84.10(15) . . ?
O10 Dy2 O16 135.69(14) . . ?
O13 Dy2 N13 112.67(17) . . ?
O10 Dy2 N13 143.25(15) . . ?
O16 Dy2 N13 75.88(15) . . ?
O13 Dy2 N12 79.05(16) . . ?
O10 Dy2 N12 87.98(15) . . ?
O16 Dy2 N12 133.79(15) . . ?
N13 Dy2 N12 71.76(15) . . ?
O13 Dy2 N14 147.96(16) . . ?
O10 Dy2 N14 82.59(14) . . ?
O16 Dy2 N14 78.07(15) . . ?
N13 Dy2 N14 88.61(16) . . ?
N12 Dy2 N14 131.96(16) . . ?
O13 Dy2 N11 144.77(15) . . ?
O10 Dy2 N11 77.50(14) . . ?
O16 Dy2 N11 126.52(14) . . ?
N13 Dy2 N11 66.53(15) . . ?
N12 Dy2 N11 67.13(15) . . ?
N14 Dy2 N11 64.83(15) . . ?
C74 Cl15 C74 180.0 2_665 . ?
O3 N1 O2 122.7(7) . . ?
O3 N1 C4 119.7(7) . . ?
O2 N1 C4 117.6(7) . . ?
O5 N2 O6 123.6(6) . . ?
O5 N2 C10 118.8(7) . . ?
O6 N2 C10 117.6(7) . . ?
O9 N3 O8 124.2(6) . . ?
O9 N3 C16 118.0(6) . . ?
O8 N3 C16 117.8(6) . . ?
C31 N4 C25 110.8(4) . . ?
C31 N4 C19 109.3(4) . . ?
C25 N4 C19 109.0(4) . . ?
C31 N4 Dy1 111.6(3) . . ?
C25 N4 Dy1 108.6(3) . . ?
C19 N4 Dy1 107.6(3) . . ?
C24 N5 C20 117.7(5) . . ?
C24 N5 Dy1 124.0(4) . . ?
C20 N5 Dy1 118.2(4) . . ?
C30 N6 C26 118.6(5) . . ?
C30 N6 Dy1 123.4(4) . . ?
C26 N6 Dy1 117.6(4) . . ?
C32 N7 C36 118.1(5) . . ?
C32 N7 Dy1 120.2(4) . . ?
C36 N7 Dy1 118.3(4) . . ?
O12 N8 O11 123.4(6) . . ?
O12 N8 C40 119.8(7) . . ?
O11 N8 C40 116.8(7) . . ?
O15 N9 O14 122.6(8) . . ?
O15 N9 C46 118.3(9) . . ?
O14 N9 C46 119.1(9) . . ?
O18 N10 O17 122.4(10) . . ?
O18 N10 C52 118.3(11) . . ?
O17 N10 C52 119.2(11) . . ?
C67 N11 C61 107.8(5) . . ?
C67 N11 C55 108.8(5) . . ?
C61 N11 C55 111.8(5) . . ?
C67 N11 Dy2 106.7(3) . . ?
C61 N11 Dy2 113.2(3) . . ?
C55 N11 Dy2 108.3(3) . . ?
C56 N12 C60 117.8(6) . . ?
C56 N12 Dy2 119.2(4) . . ?
C60 N12 Dy2 122.9(4) . . ?
C62 N13 C66 118.2(5) . . ?
C62 N13 Dy2 121.7(4) . . ?
C66 N13 Dy2 120.1(4) . . ?
C68 N14 C72 117.6(5) . . ?
C68 N14 Dy2 117.5(4) . . ?
C72 N14 Dy2 124.5(4) . . ?
C1 O1 Dy1 164.5(4) . . ?
C7 O4 Dy1 135.7(4) . . ?
C13 O7 Dy1 146.5(3) . . ?
C37 O10 Dy2 159.5(4) . . ?
C43 O13 Dy2 156.1(4) . . ?
C49 O16 Dy2 134.6(4) . . ?
O1 C1 C2 123.2(5) . . ?
O1 C1 C6 122.7(6) . . ?
C2 C1 C6 114.1(6) . . ?
C3 C2 C1 123.0(6) . . ?
C3 C2 Cl1 118.8(5) . . ?
C1 C2 Cl1 118.2(5) . . ?
C2 C3 C4 119.3(6) . . ?
C2 C3 H3 120.4 . . ?
C4 C3 H3 120.4 . . ?
C5 C4 C3 121.1(6) . . ?
C5 C4 N1 118.9(6) . . ?
C3 C4 N1 120.0(6) . . ?
C4 C5 C6 118.9(6) . . ?
C4 C5 H5 120.6 . . ?
C6 C5 H5 120.6 . . ?
C5 C6 C1 123.5(6) . . ?
C5 C6 Cl2 120.0(5) . . ?
C1 C6 Cl2 116.5(5) . . ?
O4 C7 C8 122.9(6) . . ?
O4 C7 C12 122.3(5) . . ?
C8 C7 C12 114.8(5) . . ?
C9 C8 C7 122.8(6) . . ?
C9 C8 Cl3 118.3(5) . . ?
C7 C8 Cl3 118.8(4) . . ?
C8 C9 C10 118.7(6) . . ?
C8 C9 H9 120.7 . . ?
C10 C9 H9 120.7 . . ?
C11 C10 C9 121.4(5) . . ?
C11 C10 N2 119.1(6) . . ?
C9 C10 N2 119.5(6) . . ?
C12 C11 C10 118.4(6) . . ?
C12 C11 H11 120.8 . . ?
C10 C11 H11 120.8 . . ?
C11 C12 C7 123.6(6) . . ?
C11 C12 Cl4 120.3(5) . . ?
C7 C12 Cl4 116.0(4) . . ?
O7 C13 C14 123.6(5) . . ?
O7 C13 C18 121.4(5) . . ?
C14 C13 C18 115.0(5) . . ?
C15 C14 C13 123.1(6) . . ?
C15 C14 Cl5 120.1(5) . . ?
C13 C14 Cl5 116.7(4) . . ?
C16 C15 C14 118.7(6) . . ?
C16 C15 H15 120.7 . . ?
C14 C15 H15 120.7 . . ?
C17 C16 C15 122.1(5) . . ?
C17 C16 N3 119.0(6) . . ?
C15 C16 N3 118.9(6) . . ?
C16 C17 C18 118.6(6) . . ?
C16 C17 H17 120.7 . . ?
C18 C17 H17 120.7 . . ?
C17 C18 C13 122.4(6) . . ?
C17 C18 Cl6 119.3(5) . . ?
C13 C18 Cl6 118.4(4) . . ?
N4 C19 C20 112.0(5) . . ?
N4 C19 H19A 109.2 . . ?
C20 C19 H19A 109.2 . . ?
N4 C19 H19B 109.2 . . ?
C20 C19 H19B 109.2 . . ?
H19A C19 H19B 107.9 . . ?
N5 C20 C21 120.9(5) . . ?
N5 C20 C19 116.2(5) . . ?
C21 C20 C19 123.0(5) . . ?
C22 C21 C20 120.8(6) . . ?
C22 C21 H21 119.6 . . ?
C20 C21 H21 119.6 . . ?
C21 C22 C23 118.2(6) . . ?
C21 C22 H22 120.9 . . ?
C23 C22 H22 120.9 . . ?
C22 C23 C24 120.1(6) . . ?
C22 C23 H23 120.0 . . ?
C24 C23 H23 120.0 . . ?
N5 C24 C23 122.3(6) . . ?
N5 C24 H24 118.9 . . ?
C23 C24 H24 118.9 . . ?
N4 C25 C26 112.6(5) . . ?
N4 C25 H25A 109.1 . . ?
C26 C25 H25A 109.1 . . ?
N4 C25 H25B 109.1 . . ?
C26 C25 H25B 109.1 . . ?
H25A C25 H25B 107.8 . . ?
N6 C26 C27 121.0(6) . . ?
N6 C26 C25 117.2(5) . . ?
C27 C26 C25 121.8(5) . . ?
C28 C27 C26 119.5(6) . . ?
C28 C27 H27 120.3 . . ?
C26 C27 H27 120.3 . . ?
C27 C28 C29 119.5(6) . . ?
C27 C28 H28 120.2 . . ?
C29 C28 H28 120.2 . . ?
C30 C29 C28 117.9(6) . . ?
C30 C29 H29 121.0 . . ?
C28 C29 H29 121.0 . . ?
N6 C30 C29 123.5(6) . . ?
N6 C30 H30 118.3 . . ?
C29 C30 H30 118.3 . . ?
N4 C31 C32 114.1(4) . . ?
N4 C31 H31A 108.7 . . ?
C32 C31 H31A 108.7 . . ?
N4 C31 H31B 108.7 . . ?
C32 C31 H31B 108.7 . . ?
H31A C31 H31B 107.6 . . ?
N7 C32 C33 122.6(6) . . ?
N7 C32 C31 115.2(5) . . ?
C33 C32 C31 122.2(5) . . ?
C34 C33 C32 117.9(6) . . ?
C34 C33 H33 121.1 . . ?
C32 C33 H33 121.1 . . ?
C35 C34 C33 120.9(6) . . ?
C35 C34 H34 119.5 . . ?
C33 C34 H34 119.5 . . ?
C34 C35 C36 118.3(7) . . ?
C34 C35 H35 120.8 . . ?
C36 C35 H35 120.8 . . ?
N7 C36 C35 122.1(6) . . ?
N7 C36 H36 118.9 . . ?
C35 C36 H36 118.9 . . ?
O10 C37 C42 122.9(5) . . ?
O10 C37 C38 122.2(5) . . ?
C42 C37 C38 114.9(5) . . ?
C39 C38 C37 122.5(6) . . ?
C39 C38 Cl7 119.1(5) . . ?
C37 C38 Cl7 118.4(4) . . ?
C40 C39 C38 119.2(6) . . ?
C40 C39 H39 120.4 . . ?
C38 C39 H39 120.4 . . ?
C41 C40 C39 120.9(6) . . ?
C41 C40 N8 120.8(6) . . ?
C39 C40 N8 118.3(6) . . ?
C40 C41 C42 119.3(6) . . ?
C40 C41 H41 120.3 . . ?
C42 C41 H41 120.3 . . ?
C41 C42 C37 123.1(6) . . ?
C41 C42 Cl8 119.3(5) . . ?
C37 C42 Cl8 117.6(4) . . ?
O13 C43 C48 121.8(6) . . ?
O13 C43 C44 122.9(6) . . ?
C48 C43 C44 115.4(6) . . ?
C45 C44 C43 122.4(6) . . ?
C45 C44 Cl9 119.0(6) . . ?
C43 C44 Cl9 118.6(5) . . ?
C44 C45 C46 118.9(7) . . ?
C44 C45 H45 120.5 . . ?
C46 C45 H45 120.5 . . ?
C47 C46 C45 121.7(6) . . ?
C47 C46 N9 118.4(8) . . ?
C45 C46 N9 119.9(8) . . ?
C48 C47 C46 118.4(7) . . ?
C48 C47 H47 120.8 . . ?
C46 C47 H47 120.8 . . ?
C47 C48 C43 123.1(7) . . ?
C47 C48 Cl10 119.3(6) . . ?
C43 C48 Cl10 117.6(5) . . ?
O16 C49 C50 122.4(6) . . ?
O16 C49 C54 122.8(6) . . ?
C50 C49 C54 114.9(5) . . ?
C51 C50 C49 123.1(6) . . ?
C51 C50 Cl11 119.9(6) . . ?
C49 C50 Cl11 117.0(4) . . ?
C52 C51 C50 118.2(7) . . ?
C52 C51 H51 120.9 . . ?
C50 C51 H51 120.9 . . ?
C53 C52 C51 121.8(7) . . ?
C53 C52 N10 119.0(9) . . ?
C51 C52 N10 119.2(9) . . ?
C52 C53 C54 119.4(7) . . ?
C52 C53 H53 120.3 . . ?
C54 C53 H53 120.3 . . ?
C53 C54 C49 122.2(6) . . ?
C53 C54 Cl12 118.9(6) . . ?
C49 C54 Cl12 118.9(5) . . ?
N11 C55 C56 114.7(5) . . ?
N11 C55 H55A 108.6 . . ?
C56 C55 H55A 108.6 . . ?
N11 C55 H55B 108.6 . . ?
C56 C55 H55B 108.6 . . ?
H55A C55 H55B 107.6 . . ?
N12 C56 C57 121.5(6) . . ?
N12 C56 C55 117.1(5) . . ?
C57 C56 C55 121.0(6) . . ?
C58 C57 C56 120.3(7) . . ?
C58 C57 H57 119.8 . . ?
C56 C57 H57 119.8 . . ?
C57 C58 C59 119.5(7) . . ?
C57 C58 H58 120.3 . . ?
C59 C58 H58 120.3 . . ?
C58 C59 C60 117.9(7) . . ?
C58 C59 H59 121.1 . . ?
C60 C59 H59 121.1 . . ?
N12 C60 C59 123.0(7) . . ?
N12 C60 H60 118.5 . . ?
C59 C60 H60 118.5 . . ?
N11 C61 C62 115.1(5) . . ?
N11 C61 H61A 108.5 . . ?
C62 C61 H61A 108.5 . . ?
N11 C61 H61B 108.5 . . ?
C62 C61 H61B 108.5 . . ?
H61A C61 H61B 107.5 . . ?
N13 C62 C63 121.7(6) . . ?
N13 C62 C61 118.3(5) . . ?
C63 C62 C61 119.8(6) . . ?
C64 C63 C62 119.3(7) . . ?
C64 C63 H63 120.3 . . ?
C62 C63 H63 120.3 . . ?
C63 C64 C65 119.1(7) . . ?
C63 C64 H64 120.5 . . ?
C65 C64 H64 120.5 . . ?
C64 C65 C66 119.7(7) . . ?
C64 C65 H65 120.1 . . ?
C66 C65 H65 120.1 . . ?
N13 C66 C65 121.9(7) . . ?
N13 C66 H66 119.1 . . ?
C65 C66 H66 119.1 . . ?
N11 C67 C68 111.6(5) . . ?
N11 C67 H67A 109.3 . . ?
C68 C67 H67A 109.3 . . ?
N11 C67 H67B 109.3 . . ?
C68 C67 H67B 109.3 . . ?
H67A C67 H67B 108.0 . . ?
N14 C68 C69 122.1(6) . . ?
N14 C68 C67 116.9(5) . . ?
C69 C68 C67 121.0(6) . . ?
C70 C69 C68 118.1(7) . . ?
C70 C69 H69 120.9 . . ?
C68 C69 H69 120.9 . . ?
C71 C70 C69 120.7(8) . . ?
C71 C70 H70 119.6 . . ?
C69 C70 H70 119.6 . . ?
C70 C71 C72 117.8(7) . . ?
C70 C71 H71 121.1 . . ?
C72 C71 H71 121.1 . . ?
N14 C72 C71 123.7(7) . . ?
N14 C72 H72 118.1 . . ?
C71 C72 H72 118.1 . . ?
Cl14 C73 Cl13 111.7(6) . . ?
Cl14 C73 H73A 109.3 . . ?
Cl13 C73 H73A 109.3 . . ?
Cl14 C73 H73B 109.3 . . ?
Cl13 C73 H73B 109.3 . . ?
H73A C73 H73B 107.9 . . ?
Cl16 C74 Cl15 110.9(10) . . ?
Cl16 C74 H74A 109.5 . . ?
Cl15 C74 H74A 109.5 . . ?
Cl16 C74 H74B 109.5 . . ?
Cl15 C74 H74B 109.5 . . ?
H74A C74 H74B 108.0 . . ?

loop_
_geom_bond_atom_site_label_1
_geom_bond_atom_site_label_2
_geom_bond_distance
_geom_bond_site_symmetry_2
_geom_bond_publ_flag
Dy1 O1 2.198(4) . ?
Dy1 O7 2.225(3) . ?
Dy1 O4 2.257(4) . ?
Dy1 N7 2.502(4) . ?
Dy1 N5 2.530(4) . ?
Dy1 N6 2.536(4) . ?
Dy1 N4 2.566(4) . ?
Dy2 O13 2.185(4) . ?
Dy2 O10 2.193(4) . ?
Dy2 O16 2.273(4) . ?
Dy2 N13 2.505(5) . ?
Dy2 N12 2.520(5) . ?
Dy2 N14 2.548(5) . ?
Dy2 N11 2.588(4) . ?
Cl1 C2 1.730(6) . ?
Cl2 C6 1.743(6) . ?
Cl3 C8 1.733(6) . ?
Cl4 C12 1.731(6) . ?
Cl5 C14 1.723(6) . ?
Cl6 C18 1.727(6) . ?
Cl7 C38 1.733(6) . ?
Cl8 C42 1.734(6) . ?
Cl9 C44 1.722(7) . ?
Cl10 C48 1.730(7) . ?
Cl11 C50 1.725(7) . ?
Cl12 C54 1.726(6) . ?
Cl13 C73 1.772(9) . ?
Cl14 C73 1.705(9) . ?
Cl15 C74 1.740(10) 2_665 ?
Cl15 C74 1.740(10) . ?
Cl16 C74 1.718(10) . ?
N1 O3 1.195(7) . ?
N1 O2 1.223(7) . ?
N1 C4 1.449(8) . ?
N2 O5 1.204(7) . ?
N2 O6 1.222(7) . ?
N2 C10 1.460(7) . ?
N3 O9 1.223(7) . ?
N3 O8 1.232(7) . ?
N3 C16 1.462(7) . ?
N4 C31 1.473(7) . ?
N4 C25 1.474(6) . ?
N4 C19 1.483(6) . ?
N5 C24 1.348(6) . ?
N5 C20 1.354(7) . ?
N6 C30 1.327(7) . ?
N6 C26 1.344(7) . ?
N7 C32 1.337(6) . ?
N7 C36 1.348(7) . ?
N8 O12 1.215(7) . ?
N8 O11 1.230(7) . ?
N8 C40 1.448(8) . ?
N9 O15 1.196(9) . ?
N9 O14 1.228(9) . ?
N9 C46 1.440(9) . ?
N10 O18 1.212(11) . ?
N10 O17 1.227(11) . ?
N10 C52 1.432(10) . ?
N11 C67 1.470(7) . ?
N11 C61 1.486(7) . ?
N11 C55 1.489(7) . ?
N12 C56 1.336(7) . ?
N12 C60 1.337(7) . ?
N13 C62 1.328(7) . ?
N13 C66 1.349(7) . ?
N14 C68 1.335(7) . ?
N14 C72 1.337(7) . ?
O1 C1 1.288(6) . ?
O4 C7 1.294(6) . ?
O7 C13 1.291(6) . ?
O10 C37 1.288(6) . ?
O13 C43 1.295(7) . ?
O16 C49 1.293(6) . ?
C1 C2 1.406(8) . ?
C1 C6 1.415(8) . ?
C2 C3 1.372(8) . ?
C3 C4 1.373(8) . ?
C3 H3 0.9300 . ?
C4 C5 1.365(8) . ?
C5 C6 1.369(8) . ?
C5 H5 0.9300 . ?
C7 C8 1.409(8) . ?
C7 C12 1.412(8) . ?
C8 C9 1.376(7) . ?
C9 C10 1.385(8) . ?
C9 H9 0.9300 . ?
C10 C11 1.384(8) . ?
C11 C12 1.364(8) . ?
C11 H11 0.9300 . ?
C13 C14 1.402(7) . ?
C13 C18 1.418(8) . ?
C14 C15 1.378(7) . ?
C15 C16 1.374(8) . ?
C15 H15 0.9300 . ?
C16 C17 1.363(8) . ?
C17 C18 1.392(7) . ?
C17 H17 0.9300 . ?
C19 C20 1.493(7) . ?
C19 H19A 0.9700 . ?
C19 H19B 0.9700 . ?
C20 C21 1.383(7) . ?
C21 C22 1.358(8) . ?
C21 H21 0.9300 . ?
C22 C23 1.361(8) . ?
C22 H22 0.9300 . ?
C23 C24 1.370(7) . ?
C23 H23 0.9300 . ?
C24 H24 0.9300 . ?
C25 C26 1.477(7) . ?
C25 H25A 0.9700 . ?
C25 H25B 0.9700 . ?
C26 C27 1.380(7) . ?
C27 C28 1.363(9) . ?
C27 H27 0.9300 . ?
C28 C29 1.380(9) . ?
C28 H28 0.9300 . ?
C29 C30 1.363(8) . ?
C29 H29 0.9300 . ?
C30 H30 0.9300 . ?
C31 C32 1.478(8) . ?
C31 H31A 0.9700 . ?
C31 H31B 0.9700 . ?
C32 C33 1.372(8) . ?
C33 C34 1.372(9) . ?
C33 H33 0.9300 . ?
C34 C35 1.355(9) . ?
C34 H34 0.9300 . ?
C35 C36 1.375(8) . ?
C35 H35 0.9300 . ?
C36 H36 0.9300 . ?
C37 C42 1.394(8) . ?
C37 C38 1.408(7) . ?
C38 C39 1.376(8) . ?
C39 C40 1.371(8) . ?
C39 H39 0.9300 . ?
C40 C41 1.359(8) . ?
C41 C42 1.373(8) . ?
C41 H41 0.9300 . ?
C43 C48 1.405(9) . ?
C43 C44 1.416(8) . ?
C44 C45 1.370(8) . ?
C45 C46 1.378(10) . ?
C45 H45 0.9300 . ?
C46 C47 1.378(10) . ?
C47 C48 1.373(9) . ?
C47 H47 0.9300 . ?
C49 C50 1.401(8) . ?
C49 C54 1.411(8) . ?
C50 C51 1.378(9) . ?
C51 C52 1.374(10) . ?
C51 H51 0.9300 . ?
C52 C53 1.354(10) . ?
C53 C54 1.380(9) . ?
C53 H53 0.9300 . ?
C55 C56 1.490(9) . ?
C55 H55A 0.9700 . ?
C55 H55B 0.9700 . ?
C56 C57 1.379(8) . ?
C57 C58 1.349(10) . ?
C57 H57 0.9300 . ?
C58 C59 1.366(10) . ?
C58 H58 0.9300 . ?
C59 C60 1.390(9) . ?
C59 H59 0.9300 . ?
C60 H60 0.9300 . ?
C61 C62 1.508(8) . ?
C61 H61A 0.9700 . ?
C61 H61B 0.9700 . ?
C62 C63 1.395(8) . ?
C63 C64 1.357(10) . ?
C63 H63 0.9300 . ?
C64 C65 1.360(10) . ?
C64 H64 0.9300 . ?
C65 C66 1.372(9) . ?
C65 H65 0.9300 . ?
C66 H66 0.9300 . ?
C67 C68 1.503(8) . ?
C67 H67A 0.9700 . ?
C67 H67B 0.9700 . ?
C68 C69 1.379(9) . ?
C69 C70 1.375(10) . ?
C69 H69 0.9300 . ?
C70 C71 1.347(10) . ?
C70 H70 0.9300 . ?
C71 C72 1.367(9) . ?
C71 H71 0.9300 . ?
C72 H72 0.9300 . ?
C73 H73A 0.9700 . ?
C73 H73B 0.9700 . ?
C74 H74A 0.9700 . ?
C74 H74B 0.9700 . ?

loop_
_geom_torsion_atom_site_label_1
_geom_torsion_atom_site_label_2
_geom_torsion_atom_site_label_3
_geom_torsion_atom_site_label_4
_geom_torsion
_geom_torsion_site_symmetry_1
_geom_torsion_site_symmetry_2
_geom_torsion_site_symmetry_3
_geom_torsion_site_symmetry_4
_geom_torsion_publ_flag
Dy1 O1 C1 C2 81.8(15) . . . . ?
Dy1 O1 C1 C6 -98.8(14) . . . . ?
O1 C1 C2 C3 179.5(5) . . . . ?
C6 C1 C2 C3 0.1(8) . . . . ?
O1 C1 C2 Cl1 -0.2(8) . . . . ?
C6 C1 C2 Cl1 -179.6(4) . . . . ?
C1 C2 C3 C4 1.1(9) . . . . ?
Cl1 C2 C3 C4 -179.2(4) . . . . ?
C2 C3 C4 C5 -1.2(9) . . . . ?
C2 C3 C4 N1 179.3(5) . . . . ?
O3 N1 C4 C5 0.9(9) . . . . ?
O2 N1 C4 C5 180.0(6) . . . . ?
O3 N1 C4 C3 -179.6(6) . . . . ?
O2 N1 C4 C3 -0.5(9) . . . . ?
C3 C4 C5 C6 0.0(9) . . . . ?
N1 C4 C5 C6 179.6(5) . . . . ?
C4 C5 C6 C1 1.3(9) . . . . ?
C4 C5 C6 Cl2 -178.7(5) . . . . ?
O1 C1 C6 C5 179.3(5) . . . . ?
C2 C1 C6 C5 -1.3(9) . . . . ?
O1 C1 C6 Cl2 -0.7(8) . . . . ?
C2 C1 C6 Cl2 178.7(4) . . . . ?
Dy1 O4 C7 C8 -134.0(5) . . . . ?
Dy1 O4 C7 C12 45.5(8) . . . . ?
O4 C7 C8 C9 172.7(5) . . . . ?
C12 C7 C8 C9 -6.9(8) . . . . ?
O4 C7 C8 Cl3 -4.6(8) . . . . ?
C12 C7 C8 Cl3 175.8(4) . . . . ?
C7 C8 C9 C10 3.8(9) . . . . ?
Cl3 C8 C9 C10 -178.9(4) . . . . ?
C8 C9 C10 C11 1.2(9) . . . . ?
C8 C9 C10 N2 -176.8(5) . . . . ?
O5 N2 C10 C11 3.1(9) . . . . ?
O6 N2 C10 C11 -175.2(6) . . . . ?
O5 N2 C10 C9 -178.9(6) . . . . ?
O6 N2 C10 C9 2.8(9) . . . . ?
C9 C10 C11 C12 -2.5(9) . . . . ?
N2 C10 C11 C12 175.5(5) . . . . ?
C10 C11 C12 C7 -1.1(9) . . . . ?
C10 C11 C12 Cl4 -178.6(4) . . . . ?
O4 C7 C12 C11 -174.0(5) . . . . ?
C8 C7 C12 C11 5.5(8) . . . . ?
O4 C7 C12 Cl4 3.6(7) . . . . ?
C8 C7 C12 Cl4 -176.9(4) . . . . ?
Dy1 O7 C13 C14 -78.1(8) . . . . ?
Dy1 O7 C13 C18 101.9(7) . . . . ?
O7 C13 C14 C15 175.8(5) . . . . ?
C18 C13 C14 C15 -4.2(8) . . . . ?
O7 C13 C14 Cl5 -4.2(7) . . . . ?
C18 C13 C14 Cl5 175.8(4) . . . . ?
C13 C14 C15 C16 0.0(8) . . . . ?
Cl5 C14 C15 C16 180.0(4) . . . . ?
C14 C15 C16 C17 2.9(8) . . . . ?
C14 C15 C16 N3 -176.4(5) . . . . ?
O9 N3 C16 C17 -8.7(8) . . . . ?
O8 N3 C16 C17 171.1(5) . . . . ?
O9 N3 C16 C15 170.6(5) . . . . ?
O8 N3 C16 C15 -9.6(8) . . . . ?
C15 C16 C17 C18 -1.1(8) . . . . ?
N3 C16 C17 C18 178.1(5) . . . . ?
C16 C17 C18 C13 -3.5(8) . . . . ?
C16 C17 C18 Cl6 175.2(4) . . . . ?
O7 C13 C18 C17 -174.1(5) . . . . ?
C14 C13 C18 C17 6.0(8) . . . . ?
O7 C13 C18 Cl6 7.2(7) . . . . ?
C14 C13 C18 Cl6 -172.8(4) . . . . ?
C31 N4 C19 C20 71.3(5) . . . . ?
C25 N4 C19 C20 -167.5(4) . . . . ?
Dy1 N4 C19 C20 -49.9(5) . . . . ?
C24 N5 C20 C21 -2.8(8) . . . . ?
Dy1 N5 C20 C21 -178.8(4) . . . . ?
C24 N5 C20 C19 177.0(5) . . . . ?
Dy1 N5 C20 C19 1.0(6) . . . . ?
N4 C19 C20 N5 34.2(7) . . . . ?
N4 C19 C20 C21 -146.0(5) . . . . ?
N5 C20 C21 C22 3.0(9) . . . . ?
C19 C20 C21 C22 -176.8(6) . . . . ?
C20 C21 C22 C23 -1.2(10) . . . . ?
C21 C22 C23 C24 -0.6(10) . . . . ?
C20 N5 C24 C23 1.0(8) . . . . ?
Dy1 N5 C24 C23 176.7(4) . . . . ?
C22 C23 C24 N5 0.8(9) . . . . ?
C31 N4 C25 C26 -76.1(5) . . . . ?
C19 N4 C25 C26 163.6(4) . . . . ?
Dy1 N4 C25 C26 46.7(5) . . . . ?
C30 N6 C26 C27 1.6(8) . . . . ?
Dy1 N6 C26 C27 -171.9(4) . . . . ?
C30 N6 C26 C25 -177.0(5) . . . . ?
Dy1 N6 C26 C25 9.4(6) . . . . ?
N4 C25 C26 N6 -39.2(7) . . . . ?
N4 C25 C26 C27 142.2(6) . . . . ?
N6 C26 C27 C28 -2.0(10) . . . . ?
C25 C26 C27 C28 176.7(6) . . . . ?
C26 C27 C28 C29 1.2(11) . . . . ?
C27 C28 C29 C30 -0.2(11) . . . . ?
C26 N6 C30 C29 -0.6(9) . . . . ?
Dy1 N6 C30 C29 172.5(5) . . . . ?
C28 C29 C30 N6 -0.1(10) . . . . ?
C25 N4 C31 C32 85.4(5) . . . . ?
C19 N4 C31 C32 -154.4(4) . . . . ?
Dy1 N4 C31 C32 -35.6(5) . . . . ?
C36 N7 C32 C33 -0.6(8) . . . . ?
Dy1 N7 C32 C33 158.2(4) . . . . ?
C36 N7 C32 C31 178.1(5) . . . . ?
Dy1 N7 C32 C31 -23.1(6) . . . . ?
N4 C31 C32 N7 39.7(7) . . . . ?
N4 C31 C32 C33 -141.6(5) . . . . ?
N7 C32 C33 C34 0.6(9) . . . . ?
C31 C32 C33 C34 -178.0(6) . . . . ?
C32 C33 C34 C35 -1.7(10) . . . . ?
C33 C34 C35 C36 2.8(10) . . . . ?
C32 N7 C36 C35 1.7(8) . . . . ?
Dy1 N7 C36 C35 -157.5(5) . . . . ?
C34 C35 C36 N7 -2.8(10) . . . . ?
Dy2 O10 C37 C42 94.4(12) . . . . ?
Dy2 O10 C37 C38 -88.4(12) . . . . ?
O10 C37 C38 C39 179.8(5) . . . . ?
C42 C37 C38 C39 -2.8(8) . . . . ?
O10 C37 C38 Cl7 1.4(8) . . . . ?
C42 C37 C38 Cl7 178.8(4) . . . . ?
C37 C38 C39 C40 0.3(9) . . . . ?
Cl7 C38 C39 C40 178.7(5) . . . . ?
C38 C39 C40 C41 1.4(9) . . . . ?
C38 C39 C40 N8 179.1(5) . . . . ?
O12 N8 C40 C41 169.6(6) . . . . ?
O11 N8 C40 C41 -10.1(9) . . . . ?
O12 N8 C40 C39 -8.1(9) . . . . ?
O11 N8 C40 C39 172.1(6) . . . . ?
C39 C40 C41 C42 -0.3(9) . . . . ?
N8 C40 C41 C42 -178.0(6) . . . . ?
C40 C41 C42 C37 -2.4(10) . . . . ?
C40 C41 C42 Cl8 178.2(5) . . . . ?
O10 C37 C42 C41 -178.7(6) . . . . ?
C38 C37 C42 C41 3.9(9) . . . . ?
O10 C37 C42 Cl8 0.6(8) . . . . ?
C38 C37 C42 Cl8 -176.8(4) . . . . ?
Dy2 O13 C43 C48 -90.6(12) . . . . ?
Dy2 O13 C43 C44 89.8(12) . . . . ?
O13 C43 C44 C45 -176.6(6) . . . . ?
C48 C43 C44 C45 3.8(9) . . . . ?
O13 C43 C44 Cl9 2.8(9) . . . . ?
C48 C43 C44 Cl9 -176.8(5) . . . . ?
C43 C44 C45 C46 -1.3(10) . . . . ?
Cl9 C44 C45 C46 179.3(5) . . . . ?
C44 C45 C46 C47 -2.0(11) . . . . ?
C44 C45 C46 N9 -178.9(6) . . . . ?
O15 N9 C46 C47 -176.0(8) . . . . ?
O14 N9 C46 C47 3.4(12) . . . . ?
O15 N9 C46 C45 1.0(12) . . . . ?
O14 N9 C46 C45 -179.6(8) . . . . ?
C45 C46 C47 C48 2.4(11) . . . . ?
N9 C46 C47 C48 179.4(7) . . . . ?
C46 C47 C48 C43 0.4(11) . . . . ?
C46 C47 C48 Cl10 -178.4(6) . . . . ?
O13 C43 C48 C47 177.0(6) . . . . ?
C44 C43 C48 C47 -3.3(10) . . . . ?
O13 C43 C48 Cl10 -4.1(9) . . . . ?
C44 C43 C48 Cl10 175.5(5) . . . . ?
Dy2 O16 C49 C50 -41.9(9) . . . . ?
Dy2 O16 C49 C54 139.1(5) . . . . ?
O16 C49 C50 C51 172.4(7) . . . . ?
C54 C49 C50 C51 -8.6(10) . . . . ?
O16 C49 C50 Cl11 -5.3(8) . . . . ?
C54 C49 C50 Cl11 173.8(5) . . . . ?
C49 C50 C51 C52 5.4(12) . . . . ?
Cl11 C50 C51 C52 -177.0(7) . . . . ?
C50 C51 C52 C53 0.8(15) . . . . ?
C50 C51 C52 N10 -178.1(9) . . . . ?
O18 N10 C52 C53 9.0(19) . . . . ?
O17 N10 C52 C53 -172.4(12) . . . . ?
O18 N10 C52 C51 -172.1(13) . . . . ?
O17 N10 C52 C51 6.5(19) . . . . ?
C51 C52 C53 C54 -3.0(15) . . . . ?
N10 C52 C53 C54 175.8(9) . . . . ?
C52 C53 C54 C49 -0.7(12) . . . . ?
C52 C53 C54 Cl12 -179.2(7) . . . . ?
O16 C49 C54 C53 -174.8(7) . . . . ?
C50 C49 C54 C53 6.2(10) . . . . ?
O16 C49 C54 Cl12 3.7(9) . . . . ?
C50 C49 C54 Cl12 -175.3(5) . . . . ?
C67 N11 C55 C56 -157.0(5) . . . . ?
C61 N11 C55 C56 84.0(6) . . . . ?
Dy2 N11 C55 C56 -41.3(6) . . . . ?
C60 N12 C56 C57 -0.3(9) . . . . ?
Dy2 N12 C56 C57 -179.1(4) . . . . ?
C60 N12 C56 C55 172.3(5) . . . . ?
Dy2 N12 C56 C55 -6.5(7) . . . . ?
N11 C55 C56 N12 33.9(8) . . . . ?
N11 C55 C56 C57 -153.5(6) . . . . ?
N12 C56 C57 C58 0.0(10) . . . . ?
C55 C56 C57 C58 -172.3(7) . . . . ?
C56 C57 C58 C59 0.8(11) . . . . ?
C57 C58 C59 C60 -1.1(11) . . . . ?
C56 N12 C60 C59 -0.1(9) . . . . ?
Dy2 N12 C60 C59 178.6(5) . . . . ?
C58 C59 C60 N12 0.8(11) . . . . ?
C67 N11 C61 C62 143.1(5) . . . . ?
C55 N11 C61 C62 -97.3(6) . . . . ?
Dy2 N11 C61 C62 25.3(6) . . . . ?
C66 N13 C62 C63 -3.9(9) . . . . ?
Dy2 N13 C62 C63 172.4(5) . . . . ?
C66 N13 C62 C61 -179.5(5) . . . . ?
Dy2 N13 C62 C61 -3.2(7) . . . . ?
N11 C61 C62 N13 -15.7(8) . . . . ?
N11 C61 C62 C63 168.6(5) . . . . ?
N13 C62 C63 C64 3.0(10) . . . . ?
C61 C62 C63 C64 178.5(6) . . . . ?
C62 C63 C64 C65 0.2(11) . . . . ?
C63 C64 C65 C66 -2.4(12) . . . . ?
C62 N13 C66 C65 1.7(9) . . . . ?
Dy2 N13 C66 C65 -174.6(5) . . . . ?
C64 C65 C66 N13 1.4(11) . . . . ?
C61 N11 C67 C68 -70.8(6) . . . . ?
C55 N11 C67 C68 167.8(5) . . . . ?
Dy2 N11 C67 C68 51.1(5) . . . . ?
C72 N14 C68 C69 0.5(9) . . . . ?
Dy2 N14 C68 C69 173.7(5) . . . . ?
C72 N14 C68 C67 -177.3(5) . . . . ?
Dy2 N14 C68 C67 -4.1(7) . . . . ?
N11 C67 C68 N14 -33.4(7) . . . . ?
N11 C67 C68 C69 148.7(6) . . . . ?
N14 C68 C69 C70 -1.5(11) . . . . ?
C67 C68 C69 C70 176.2(7) . . . . ?
C68 C69 C70 C71 1.7(13) . . . . ?
C69 C70 C71 C72 -0.8(13) . . . . ?
C68 N14 C72 C71 0.4(9) . . . . ?
Dy2 N14 C72 C71 -172.3(5) . . . . ?
C70 C71 C72 N14 -0.3(11) . . . . ?
